data_7038983
loop_
_publ_author_name
'Clavero, Pau'
'Grabulosa, Arnald'
'Rocamora, Merc\`e'
'Muller, Guillermo'
'Font-Bardia, Merc\`e'

_publ_section_title
;
 Ruthenium complexes of P-stereogenic phosphines with a heterocyclic
 substituent.
;
_journal_issue 20
_journal_name_full 'Dalton transactions (Cambridge, England : 2003)'
_journal_page_first 8513
_journal_page_last 8531
_journal_paper_doi 10.1039/c6dt00995f
_journal_volume 45
_journal_year 2016
_chemical_absolute_configuration rm
_chemical_formula_moiety '2(C29 H29 Cl2 O P Ru), C H2 Cl2, H2 O'
_chemical_formula_sum 'C59 H62 Cl6 O3 P2 Ru2'
_chemical_formula_weight 1295.86
_chemical_name_systematic
;
 ?
;
_space_group_crystal_system monoclinic
_space_group_IT_number 4
_space_group_name_Hall 'P 2yb'
_space_group_name_H-M_alt 'P 1 21 1'
_symmetry_space_group_name_Hall 'P 2yb'
_symmetry_space_group_name_H-M 'P 1 21 1'
_atom_sites_solution_hydrogens geom
_audit_creation_method SHELXL-97
_audit_update_record
;
2016-02-02 deposited with the CCDC.
2016-04-12 downloaded from the CCDC.
;
_cell_angle_alpha 90
_cell_angle_beta 91.562(4)
_cell_angle_gamma 90
_cell_formula_units_Z 2
_cell_length_a 17.3656(16)
_cell_length_b 7.1675(6)
_cell_length_c 23.078(2)
_cell_measurement_reflns_used 9575
_cell_measurement_temperature 100(2)
_cell_measurement_theta_max 35.05
_cell_measurement_theta_min 2.87
_cell_volume 2871.4(4)
_computing_cell_refinement 'Bruker SAINT'
_computing_data_collection 'Bruker APEX2'
_computing_data_reduction 'Bruker SAINT'
_computing_molecular_graphics 'Bruker SHELXTL'
_computing_publication_material 'Bruker SHELXTL'
_computing_structure_refinement 'SHELXL-2013 (Sheldrick 2013)'
_computing_structure_solution 'SHELXS-97 (Sheldrick 2008)'
_diffrn_ambient_temperature 100(2)
_diffrn_detector_area_resol_mean photon
_diffrn_measured_fraction_theta_full 0.998
_diffrn_measured_fraction_theta_max 0.998
_diffrn_measurement_device_type 'D8 Venture'
_diffrn_measurement_method '\f and \w scans'
_diffrn_radiation_type MoK\a
_diffrn_radiation_wavelength 0.71073
_diffrn_reflns_av_R_equivalents 0.0522
_diffrn_reflns_av_unetI/netI 0.0749
_diffrn_reflns_Laue_measured_fraction_full 0.998
_diffrn_reflns_Laue_measured_fraction_max 0.998
_diffrn_reflns_limit_h_max 29
_diffrn_reflns_limit_h_min -28
_diffrn_reflns_limit_k_max 11
_diffrn_reflns_limit_k_min -11
_diffrn_reflns_limit_l_max 38
_diffrn_reflns_limit_l_min -38
_diffrn_reflns_number 95065
_diffrn_reflns_point_group_measured_fraction_full 0.999
_diffrn_reflns_point_group_measured_fraction_max 0.993
_diffrn_reflns_theta_full 25.242
_diffrn_reflns_theta_max 36.427
_diffrn_reflns_theta_min 2.093
_diffrn_source microfocus
_exptl_absorpt_coefficient_mu 0.904
_exptl_absorpt_correction_T_max 0.7471
_exptl_absorpt_correction_T_min 0.6809
_exptl_absorpt_correction_type multi-scan
_exptl_absorpt_process_details sadabs
_exptl_crystal_density_diffrn 1.499
_exptl_crystal_description Prism
_exptl_crystal_F_000 1320
_refine_diff_density_max 2.537
_refine_diff_density_min -1.451
_refine_diff_density_rms 0.155
_refine_ls_abs_structure_details
;
 Flack x determined using 8646 quotients [(I+)-(I-)]/[(I+)+(I-)]
 (Parsons and Flack (2004), Acta Cryst. A60, s61).
;
_refine_ls_abs_structure_Flack -0.002(8)
_refine_ls_extinction_method none
_refine_ls_goodness_of_fit_ref 1.064
_refine_ls_hydrogen_treatment constr
_refine_ls_matrix_type full
_refine_ls_number_parameters 631
_refine_ls_number_reflns 27852
_refine_ls_number_restraints 2
_refine_ls_restrained_S_all 1.069
_refine_ls_R_factor_all 0.0764
_refine_ls_R_factor_gt 0.0523
_refine_ls_shift/su_max 0.001
_refine_ls_shift/su_mean 0.000
_refine_ls_structure_factor_coef Fsqd
_refine_ls_weighting_details
;
 w=1/[\s^2^(Fo^2^)+(0.0607P)^2^+2.2558P]
 where P=(Fo^2^+2Fc^2^)/3
;
_refine_ls_weighting_scheme calc
_refine_ls_wR_factor_gt 0.1183
_refine_ls_wR_factor_ref 0.1271
_reflns_Friedel_coverage 0.873
_reflns_Friedel_fraction_full 1.000
_reflns_Friedel_fraction_max 0.987
_reflns_number_gt 22141
_reflns_number_total 27852
_reflns_threshold_expression 'I > 2\s(I)'
_cod_data_source_file c6dt00995f2.cif
_cod_data_source_block Ru5
_cod_depositor_comments 'Adding full bibliography for 7038981--7038985.cif.'
_cod_original_cell_volume 2871.4(5)
_cod_database_code 7038983
_shelx_space_group_comment
;
The symmetry employed for this shelxl refinement is uniquely defined
by the following loop, which should always be used as a source of
symmetry information in preference to the above space-group names.
They are only intended as comments.
;

loop_
_space_group_symop_operation_xyz
'x, y, z'
'-x, y+1/2, -z'

loop_
_atom_site_label
_atom_site_type_symbol
_atom_site_fract_x
_atom_site_fract_y
_atom_site_fract_z
_atom_site_U_iso_or_equiv
_atom_site_adp_type
_atom_site_occupancy
_atom_site_site_symmetry_order
_atom_site_calc_flag
_atom_site_refinement_flags_posn
_atom_site_refinement_flags_adp
_atom_site_refinement_flags_occupancy
Ru1 Ru 0.35050(2) 0.55225(4) 0.48015(2) 0.01110(6) Uani 1 1 d . . .
Ru2 Ru 0.24452(2) 0.94485(4) 0.12892(2) 0.01245(6) Uani 1 1 d . . .
Cl1 Cl 0.38273(6) 0.79100(14) 0.41144(4) 0.01767(18) Uani 1 1 d . . .
Cl2 Cl 0.31654(7) 0.79585(15) 0.54734(5) 0.0215(2) Uani 1 1 d . . .
Cl3 Cl 0.33579(6) 1.19886(14) 0.13401(4) 0.01604(18) Uani 1 1 d . . .
Cl4 Cl 0.14346(6) 1.17317(14) 0.11299(4) 0.01600(18) Uani 1 1 d . . .
P1 P 0.22557(6) 0.58835(14) 0.44166(5) 0.01308(19) Uani 1 1 d . . .
P2 P 0.25606(6) 0.96653(15) 0.02846(5) 0.01339(18) Uani 1 1 d . . .
O1 O 0.06714(19) 0.4772(6) 0.37076(16) 0.0319(9) Uani 1 1 d . . .
O2 O 0.29628(19) 0.8918(5) -0.10344(14) 0.0219(7) Uani 1 1 d . . .
C1 C 0.4310(2) 0.3534(6) 0.43995(18) 0.0156(7) Uani 1 1 d . . .
C2 C 0.3621(2) 0.2608(5) 0.45313(18) 0.0149(7) Uani 1 1 d . . .
H2 H 0.3345 0.1945 0.4236 0.018 Uiso 1 1 calc R U .
C3 C 0.3336(2) 0.2656(6) 0.51003(18) 0.0152(7) Uani 1 1 d . . .
H3 H 0.2871 0.2019 0.5182 0.018 Uiso 1 1 calc R U .
C4 C 0.3729(3) 0.3631(6) 0.55441(18) 0.0162(7) Uani 1 1 d . . .
C5 C 0.3464(3) 0.3713(8) 0.61607(19) 0.0236(9) Uani 1 1 d . . .
H5 H 0.3545 0.5013 0.6307 0.028 Uiso 1 1 calc R U .
C6 C 0.2623(3) 0.3212(13) 0.6232(2) 0.0452(18) Uani 1 1 d . . .
H6 H 0.2302 0.3976 0.5969 0.068 Uiso 1 1 calc R U .
H6A H 0.2479 0.3446 0.6633 0.068 Uiso 1 1 calc R U .
H6B H 0.2545 0.1889 0.6140 0.068 Uiso 1 1 calc R U .
C7 C 0.3990(3) 0.2391(9) 0.6525(2) 0.0314(12) Uani 1 1 d . . .
H7 H 0.3917 0.1105 0.6390 0.047 Uiso 1 1 calc R U .
H7A H 0.3857 0.2476 0.6934 0.047 Uiso 1 1 calc R U .
H7B H 0.4530 0.2755 0.6481 0.047 Uiso 1 1 calc R U .
C8 C 0.4442(2) 0.4514(7) 0.54099(17) 0.0162(7) Uani 1 1 d . . .
H8 H 0.4727 0.5143 0.5708 0.019 Uiso 1 1 calc R U .
C9 C 0.4727(2) 0.4472(7) 0.48528(18) 0.0167(7) Uani 1 1 d . . .
H9 H 0.5201 0.5071 0.4774 0.020 Uiso 1 1 calc R U .
C10 C 0.4634(3) 0.3521(7) 0.3800(2) 0.0227(9) Uani 1 1 d . . .
H10 H 0.4364 0.2581 0.3562 0.034 Uiso 1 1 calc R U .
H10A H 0.5184 0.3219 0.3826 0.034 Uiso 1 1 calc R U .
H10B H 0.4564 0.4753 0.3622 0.034 Uiso 1 1 calc R U .
C11 C 0.1924(3) 0.8275(6) 0.4322(2) 0.0204(8) Uani 1 1 d . . .
H11 H 0.1391 0.8272 0.4170 0.031 Uiso 1 1 calc R U .
H11A H 0.2254 0.8920 0.4048 0.031 Uiso 1 1 calc R U .
H11B H 0.1948 0.8921 0.4696 0.031 Uiso 1 1 calc R U .
C12 C 0.1536(2) 0.4803(6) 0.48572(19) 0.0174(8) Uani 1 1 d . . .
C13 C 0.1190(3) 0.5788(8) 0.5300(2) 0.0273(10) Uani 1 1 d . . .
H13 H 0.1316 0.7064 0.5360 0.033 Uiso 1 1 calc R U .
C14 C 0.0660(3) 0.4925(9) 0.5656(3) 0.0382(14) Uani 1 1 d . . .
H14 H 0.0420 0.5614 0.5952 0.046 Uiso 1 1 calc R U .
C15 C 0.0486(3) 0.3039(11) 0.5572(3) 0.0425(16) Uani 1 1 d . . .
H15 H 0.0127 0.2445 0.5814 0.051 Uiso 1 1 calc R U .
C16 C 0.0828(3) 0.2048(9) 0.5148(3) 0.0348(13) Uani 1 1 d . . .
H16 H 0.0709 0.0764 0.5097 0.042 Uiso 1 1 calc R U .
C17 C 0.1352(3) 0.2908(7) 0.4788(2) 0.0230(9) Uani 1 1 d . . .
H17 H 0.1588 0.2204 0.4492 0.028 Uiso 1 1 calc R U .
C18 C 0.2085(3) 0.4903(6) 0.36961(18) 0.0161(8) Uani 1 1 d . . .
C19 C 0.2709(2) 0.4576(7) 0.33403(18) 0.0175(7) Uani 1 1 d . . .
H19 H 0.3215 0.4827 0.3488 0.021 Uiso 1 1 calc R U .
C29 C 0.0117(4) 0.4174(16) 0.3308(3) 0.0577(10) Uani 1 1 d . . .
C20 C 0.2618(3) 0.3889(6) 0.2772(2) 0.0191(8) Uani 1 1 d . . .
H20 H 0.3060 0.3671 0.2547 0.023 Uiso 1 1 calc R U .
C23 C 0.1365(2) 0.4533(8) 0.34439(18) 0.0205(8) Uani 1 1 d . . .
C21 C 0.1903(3) 0.3532(7) 0.25387(19) 0.0217(9) Uani 1 1 d . . .
H21 H 0.1842 0.3078 0.2153 0.026 Uiso 1 1 calc R U .
C24 C 0.0437(4) 0.3574(15) 0.2794(3) 0.0577(10) Uani 1 1 d . . .
C22 C 0.1269(3) 0.3843(7) 0.2874(2) 0.0217(9) Uani 1 1 d . . .
C28 C -0.0668(4) 0.4096(15) 0.3405(3) 0.0577(10) Uani 1 1 d . . .
H28 H -0.0877 0.4443 0.3766 0.069 Uiso 1 1 calc R U .
C26 C -0.0822(4) 0.2972(16) 0.2414(3) 0.0577(10) Uani 1 1 d . . .
H26 H -0.1158 0.2596 0.2104 0.069 Uiso 1 1 calc R U .
C25 C -0.0027(4) 0.3011(16) 0.2335(3) 0.0577(10) Uani 1 1 d . . .
H25 H 0.0186 0.2659 0.1976 0.069 Uiso 1 1 calc R U .
C27 C -0.1125(4) 0.3481(15) 0.2944(3) 0.0577(10) Uani 1 1 d . . .
H27 H -0.1666 0.3402 0.2990 0.069 Uiso 1 1 calc R U .
C30 C 0.3020(3) 0.6734(6) 0.1444(2) 0.0199(8) Uani 1 1 d . . .
H30 H 0.3434 0.6156 0.1251 0.024 Uiso 1 1 calc R U .
C31 C 0.2250(3) 0.6436(6) 0.1238(2) 0.0247(10) Uani 1 1 d . . .
H31 H 0.2155 0.5671 0.0908 0.030 Uiso 1 1 calc R U .
C32 C 0.1618(3) 0.7279(7) 0.1525(2) 0.0281(11) Uani 1 1 d . . .
C33 C 0.1785(3) 0.8388(7) 0.2024(2) 0.0254(10) Uani 1 1 d . . .
H33 H 0.1374 0.8950 0.2223 0.030 Uiso 1 1 calc R U .
C34 C 0.2547(3) 0.8670(6) 0.22292(19) 0.0187(8) Uani 1 1 d . . .
H34 H 0.2642 0.9390 0.2569 0.022 Uiso 1 1 calc R U .
C35 C 0.3176(3) 0.7887(6) 0.19325(18) 0.0166(7) Uani 1 1 d . . .
C36 C 0.4008(3) 0.8222(7) 0.2118(2) 0.0209(9) Uani 1 1 d . . .
H36 H 0.4280 0.8747 0.1778 0.025 Uiso 1 1 calc R U .
C37 C 0.4098(3) 0.9613(8) 0.2617(2) 0.0275(10) Uani 1 1 d . . .
H37 H 0.3878 1.0818 0.2498 0.041 Uiso 1 1 calc R U .
H37A H 0.4645 0.9771 0.2718 0.041 Uiso 1 1 calc R U .
H37B H 0.3827 0.9142 0.2954 0.041 Uiso 1 1 calc R U .
C38 C 0.4398(3) 0.6392(8) 0.2283(3) 0.0374(14) Uani 1 1 d . . .
H38 H 0.4169 0.5897 0.2635 0.056 Uiso 1 1 calc R U .
H38A H 0.4950 0.6607 0.2355 0.056 Uiso 1 1 calc R U .
H38B H 0.4326 0.5493 0.1967 0.056 Uiso 1 1 calc R U .
C39 C 0.0799(3) 0.7016(10) 0.1303(3) 0.0424(16) Uani 1 1 d . . .
H39 H 0.0566 0.5959 0.1503 0.064 Uiso 1 1 calc R U .
H39A H 0.0797 0.6768 0.0886 0.064 Uiso 1 1 calc R U .
H39B H 0.0501 0.8149 0.1377 0.064 Uiso 1 1 calc R U .
C40 C 0.1779(2) 0.8442(6) -0.00992(18) 0.0150(7) Uani 1 1 d . . .
C41 C 0.1868(3) 0.6613(6) -0.0279(2) 0.0201(8) Uani 1 1 d . . .
H41 H 0.2351 0.6007 -0.0224 0.024 Uiso 1 1 calc R U .
C42 C 0.1255(3) 0.5662(7) -0.0538(2) 0.0244(9) Uani 1 1 d . . .
H42 H 0.1320 0.4410 -0.0662 0.029 Uiso 1 1 calc R U .
C43 C 0.0550(3) 0.6527(7) -0.0617(2) 0.0239(9) Uani 1 1 d . . .
H43 H 0.0130 0.5873 -0.0794 0.029 Uiso 1 1 calc R U .
C44 C 0.0459(3) 0.8355(8) -0.0437(2) 0.0243(9) Uani 1 1 d . . .
H44 H -0.0027 0.8949 -0.0487 0.029 Uiso 1 1 calc R U .
C45 C 0.1072(2) 0.9325(7) -0.01844(19) 0.0208(8) Uani 1 1 d . . .
H45 H 0.1009 1.0588 -0.0070 0.025 Uiso 1 1 calc R U .
C46 C 0.2537(3) 1.2016(6) -0.00132(19) 0.0187(8) Uani 1 1 d . . .
H46 H 0.2994 1.2704 0.0125 0.028 Uiso 1 1 calc R U .
H46A H 0.2072 1.2658 0.0112 0.028 Uiso 1 1 calc R U .
H46B H 0.2533 1.1952 -0.0437 0.028 Uiso 1 1 calc R U .
C47 C 0.3434(2) 0.8758(6) -0.00242(19) 0.0160(7) Uani 1 1 d . . .
C48 C 0.4089(3) 0.8353(6) 0.0319(2) 0.0183(8) Uani 1 1 d . . .
H48 H 0.4063 0.8490 0.0727 0.022 Uiso 1 1 calc R U .
C49 C 0.4777(3) 0.7756(7) 0.0084(2) 0.0239(9) Uani 1 1 d . . .
H49 H 0.5201 0.7449 0.0336 0.029 Uiso 1 1 calc R U .
C50 C 0.4856(3) 0.7603(7) -0.0513(2) 0.0230(9) Uani 1 1 d . . .
H50 H 0.5330 0.7232 -0.0673 0.028 Uiso 1 1 calc R U .
C51 C 0.4218(3) 0.8009(7) -0.08662(19) 0.0186(8) Uani 1 1 d . . .
C52 C 0.3531(2) 0.8575(6) -0.06197(19) 0.0172(8) Uani 1 1 d . . .
C53 C 0.3300(3) 0.8547(7) -0.1561(2) 0.0227(9) Uani 1 1 d . . .
C54 C 0.4062(3) 0.7999(7) -0.1489(2) 0.0218(9) Uani 1 1 d . . .
C55 C 0.4483(3) 0.7563(7) -0.1979(2) 0.0253(10) Uani 1 1 d . . .
H55 H 0.5005 0.7173 -0.1941 0.030 Uiso 1 1 calc R U .
C56 C 0.4126(3) 0.7711(8) -0.2516(2) 0.0307(11) Uani 1 1 d . . .
H56 H 0.4409 0.7434 -0.2852 0.037 Uiso 1 1 calc R U .
C57 C 0.3350(4) 0.8266(8) -0.2578(2) 0.0321(12) Uani 1 1 d . . .
H57 H 0.3118 0.8352 -0.2955 0.039 Uiso 1 1 calc R U .
C58 C 0.2921(3) 0.8690(8) -0.2096(2) 0.0284(11) Uani 1 1 d . . .
H58 H 0.2396 0.9057 -0.2131 0.034 Uiso 1 1 calc R U .
C1W C 0.6724(5) 0.8481(10) 0.1875(3) 0.0488(17) Uani 1 1 d . . .
H1WA H 0.6617 0.7439 0.2143 0.059 Uiso 1 1 calc R U .
H1WB H 0.6581 0.9652 0.2073 0.059 Uiso 1 1 calc R U .
Cl5 Cl 0.7666(3) 0.8531(7) 0.1762(3) 0.162(2) Uani 1 1 d D . .
Cl6 Cl 0.6158(2) 0.8239(5) 0.12870(16) 0.1085(12) Uani 1 1 d . . .
O1W O 0.0393(8) 0.8776(19) 0.3074(5) 0.077(3) Uani 0.5 1 d . . P
O2W O 0.9522(6) 0.8244(19) 0.2187(4) 0.077(3) Uani 0.5 1 d D . P

loop_
_atom_site_aniso_label
_atom_site_aniso_U_11
_atom_site_aniso_U_22
_atom_site_aniso_U_33
_atom_site_aniso_U_23
_atom_site_aniso_U_13
_atom_site_aniso_U_12
Ru1 0.01298(13) 0.00825(11) 0.01195(12) -0.00028(11) -0.00184(9) 0.00007(11)
Ru2 0.01216(13) 0.00989(12) 0.01512(13) 0.00068(11) -0.00285(10) -0.00035(11)
Cl1 0.0196(5) 0.0132(4) 0.0200(4) 0.0047(3) -0.0021(3) -0.0030(3)
Cl2 0.0316(6) 0.0136(4) 0.0190(4) -0.0054(4) -0.0031(4) 0.0038(4)
Cl3 0.0147(4) 0.0133(4) 0.0201(4) 0.0004(3) -0.0019(3) -0.0018(3)
Cl4 0.0140(4) 0.0171(4) 0.0167(4) -0.0017(3) -0.0027(3) 0.0034(3)
P1 0.0137(4) 0.0115(5) 0.0139(4) -0.0014(3) -0.0014(3) 0.0016(3)
P2 0.0128(4) 0.0114(5) 0.0158(4) -0.0011(4) -0.0018(3) 0.0018(4)
O1 0.0153(15) 0.056(3) 0.0237(16) -0.0151(17) -0.0043(12) 0.0056(16)
O2 0.0190(15) 0.0288(17) 0.0179(14) -0.0023(12) -0.0017(12) 0.0015(13)
C1 0.0184(19) 0.0129(17) 0.0155(17) 0.0008(14) 0.0015(14) 0.0038(14)
C2 0.0177(18) 0.0083(15) 0.0185(18) 0.0003(13) -0.0053(14) 0.0020(13)
C3 0.0161(18) 0.0098(16) 0.0196(18) 0.0026(13) -0.0013(14) 0.0010(13)
C4 0.0175(19) 0.0150(18) 0.0160(17) 0.0017(14) -0.0015(14) 0.0043(15)
C5 0.028(2) 0.030(2) 0.0132(18) 0.0028(17) 0.0010(16) 0.0111(19)
C6 0.027(3) 0.087(5) 0.022(2) 0.019(3) 0.008(2) 0.018(3)
C7 0.032(3) 0.043(3) 0.019(2) 0.011(2) -0.0027(19) 0.009(2)
C8 0.0167(17) 0.0148(16) 0.0167(16) -0.0002(16) -0.0055(13) 0.0041(16)
C9 0.0127(16) 0.0150(16) 0.0224(18) -0.0006(17) -0.0017(13) 0.0012(16)
C10 0.025(2) 0.025(2) 0.0185(19) 0.0022(17) 0.0061(17) 0.0060(18)
C11 0.021(2) 0.0150(18) 0.025(2) 0.0006(16) -0.0029(16) 0.0048(16)
C12 0.0108(16) 0.022(2) 0.0193(18) 0.0007(15) -0.0004(14) 0.0026(14)
C13 0.023(2) 0.030(3) 0.029(2) 0.001(2) 0.0071(18) 0.009(2)
C14 0.028(3) 0.048(4) 0.039(3) 0.012(3) 0.016(2) 0.014(2)
C15 0.016(2) 0.057(4) 0.055(4) 0.025(3) 0.009(2) -0.001(3)
C16 0.023(2) 0.036(3) 0.045(3) 0.014(3) 0.001(2) -0.011(2)
C17 0.019(2) 0.024(2) 0.026(2) 0.0028(18) -0.0015(17) -0.0022(17)
C18 0.0180(19) 0.0161(17) 0.0139(16) -0.0019(13) -0.0037(14) 0.0031(14)
C19 0.0174(17) 0.0176(18) 0.0175(17) 0.0013(16) -0.0004(13) -0.0001(16)
C29 0.0230(11) 0.109(3) 0.0408(14) -0.0249(17) -0.0082(10) -0.0016(15)
C20 0.021(2) 0.0181(19) 0.0183(19) -0.0002(15) 0.0010(15) -0.0006(16)
C23 0.0155(17) 0.027(2) 0.0184(17) -0.0058(18) -0.0034(14) 0.0045(19)
C21 0.030(2) 0.020(2) 0.0153(18) -0.0030(15) -0.0030(16) 0.0017(18)
C24 0.0230(11) 0.109(3) 0.0408(14) -0.0249(17) -0.0082(10) -0.0016(15)
C22 0.023(2) 0.025(2) 0.0169(19) -0.0048(16) -0.0062(16) 0.0004(17)
C28 0.0230(11) 0.109(3) 0.0408(14) -0.0249(17) -0.0082(10) -0.0016(15)
C26 0.0230(11) 0.109(3) 0.0408(14) -0.0249(17) -0.0082(10) -0.0016(15)
C25 0.0230(11) 0.109(3) 0.0408(14) -0.0249(17) -0.0082(10) -0.0016(15)
C27 0.0230(11) 0.109(3) 0.0408(14) -0.0249(17) -0.0082(10) -0.0016(15)
C30 0.028(2) 0.0115(17) 0.0198(19) 0.0037(15) -0.0036(16) 0.0041(16)
C31 0.035(3) 0.0133(19) 0.025(2) 0.0008(16) -0.0117(19) -0.0052(18)
C32 0.021(2) 0.023(2) 0.039(3) 0.013(2) -0.012(2) -0.0091(18)
C33 0.019(2) 0.025(2) 0.032(2) 0.0111(19) 0.0054(18) -0.0003(18)
C34 0.021(2) 0.0180(19) 0.0174(18) 0.0046(15) 0.0015(15) -0.0020(16)
C35 0.021(2) 0.0150(17) 0.0140(17) 0.0045(14) -0.0014(14) 0.0012(15)
C36 0.0170(19) 0.027(2) 0.0182(19) 0.0070(17) -0.0054(15) 0.0002(17)
C37 0.029(2) 0.032(3) 0.021(2) 0.004(2) -0.0080(17) -0.009(2)
C38 0.029(3) 0.026(3) 0.055(4) 0.006(2) -0.018(3) 0.005(2)
C39 0.026(3) 0.040(3) 0.061(4) 0.021(3) -0.018(3) -0.016(2)
C40 0.0142(17) 0.0164(18) 0.0143(17) -0.0007(14) -0.0028(13) 0.0011(14)
C41 0.0140(19) 0.0166(19) 0.029(2) -0.0021(17) -0.0056(16) 0.0013(15)
C42 0.019(2) 0.018(2) 0.035(2) -0.0051(19) -0.0090(17) -0.0014(18)
C43 0.018(2) 0.029(2) 0.024(2) -0.0001(18) -0.0072(16) -0.0028(18)
C44 0.0140(19) 0.034(3) 0.024(2) -0.0025(19) -0.0048(16) 0.0046(18)
C45 0.0181(18) 0.023(2) 0.0213(18) -0.0038(18) -0.0052(14) 0.0069(18)
C46 0.025(2) 0.0125(17) 0.0191(19) 0.0001(15) -0.0005(16) 0.0034(16)
C47 0.0150(18) 0.0145(17) 0.0184(18) -0.0030(14) -0.0025(14) 0.0012(14)
C48 0.0155(19) 0.0179(19) 0.0215(19) -0.0024(15) 0.0000(15) 0.0014(15)
C49 0.017(2) 0.025(2) 0.029(2) -0.0032(19) -0.0022(17) 0.0058(17)
C50 0.016(2) 0.021(2) 0.032(2) -0.0017(18) 0.0007(17) 0.0023(16)
C51 0.0173(19) 0.0181(19) 0.0205(19) -0.0006(16) 0.0019(15) -0.0005(16)
C52 0.0148(18) 0.0180(19) 0.0189(18) 0.0001(15) -0.0002(14) 0.0011(15)
C53 0.023(2) 0.029(2) 0.0163(19) 0.0010(17) 0.0033(16) -0.0023(18)
C54 0.026(2) 0.0180(19) 0.021(2) -0.0013(16) 0.0051(17) -0.0031(17)
C55 0.024(2) 0.024(2) 0.028(2) -0.0003(18) 0.0099(18) -0.0006(18)
C56 0.038(3) 0.031(3) 0.024(2) -0.001(2) 0.013(2) -0.005(2)
C57 0.044(3) 0.034(3) 0.019(2) 0.003(2) 0.001(2) -0.009(2)
C58 0.025(2) 0.041(3) 0.019(2) 0.002(2) -0.0015(17) 0.002(2)
C1W 0.068(5) 0.035(3) 0.043(4) -0.005(3) 0.002(3) 0.007(3)
Cl5 0.112(3) 0.127(4) 0.249(6) -0.055(4) 0.040(3) -0.036(3)
Cl6 0.133(3) 0.0674(17) 0.123(3) -0.0354(18) -0.041(2) 0.0296(18)
O1W 0.091(6) 0.090(6) 0.053(4) 0.032(4) 0.052(5) 0.060(5)
O2W 0.091(6) 0.090(6) 0.053(4) 0.032(4) 0.052(5) 0.060(5)

loop_
_atom_type_symbol
_atom_type_description
_atom_type_scat_dispersion_real
_atom_type_scat_dispersion_imag
_atom_type_scat_source
C C 0.0033 0.0016 'International Tables Vol C Tables 4.2.6.8 and 6.1.1.4'
H H 0.0000 0.0000 'International Tables Vol C Tables 4.2.6.8 and 6.1.1.4'
O O 0.0106 0.0060 'International Tables Vol C Tables 4.2.6.8 and 6.1.1.4'
P P 0.1023 0.0942 'International Tables Vol C Tables 4.2.6.8 and 6.1.1.4'
Cl Cl 0.1484 0.1585 'International Tables Vol C Tables 4.2.6.8 and 6.1.1.4'
Ru Ru -1.2594 0.8363 'International Tables Vol C Tables 4.2.6.8 and 6.1.1.4'

loop_
_geom_angle_atom_site_label_1
_geom_angle_atom_site_label_2
_geom_angle_atom_site_label_3
_geom_angle
C3 Ru1 C2 37.74(16)
C3 Ru1 C4 37.15(16)
C2 Ru1 C4 67.70(15)
C3 Ru1 C1 67.68(16)
C2 Ru1 C1 37.25(16)
C4 Ru1 C1 80.25(15)
C3 Ru1 C8 66.51(16)
C2 Ru1 C8 78.46(16)
C4 Ru1 C8 37.53(16)
C1 Ru1 C8 66.39(15)
C3 Ru1 C9 78.72(16)
C2 Ru1 C9 66.57(16)
C4 Ru1 C9 66.97(16)
C1 Ru1 C9 37.19(16)
C8 Ru1 C9 36.06(15)
C3 Ru1 P1 95.30(11)
C2 Ru1 P1 95.11(11)
C4 Ru1 P1 120.30(12)
C1 Ru1 P1 120.09(12)
C8 Ru1 P1 157.73(12)
C9 Ru1 P1 157.09(11)
C3 Ru1 Cl1 155.42(12)
C2 Ru1 Cl1 117.71(12)
C4 Ru1 Cl1 155.01(12)
C1 Ru1 Cl1 91.19(11)
C8 Ru1 Cl1 117.63(12)
C9 Ru1 Cl1 92.09(12)
P1 Ru1 Cl1 84.32(4)
C3 Ru1 Cl2 115.99(12)
C2 Ru1 Cl2 153.72(12)
C4 Ru1 Cl2 89.23(11)
C1 Ru1 Cl2 154.13(12)
C8 Ru1 Cl2 90.96(12)
C9 Ru1 Cl2 116.96(11)
P1 Ru1 Cl2 85.63(4)
Cl1 Ru1 Cl2 88.53(4)
C31 Ru2 C32 38.1(2)
C31 Ru2 C33 67.6(2)
C32 Ru2 C33 37.7(2)
C31 Ru2 C30 37.73(18)
C32 Ru2 C30 68.43(19)
C33 Ru2 C30 79.33(19)
C31 Ru2 C35 67.97(17)
C32 Ru2 C35 80.99(17)
C33 Ru2 C35 67.24(17)
C30 Ru2 C35 37.28(16)
C31 Ru2 C34 79.32(18)
C32 Ru2 C34 67.61(18)
C33 Ru2 C34 36.89(18)
C30 Ru2 C34 66.53(17)
C35 Ru2 C34 37.02(16)
C31 Ru2 P2 91.69(14)
C32 Ru2 P2 111.54(15)
C33 Ru2 P2 147.68(15)
C30 Ru2 P2 99.65(12)
C35 Ru2 P2 129.17(12)
C34 Ru2 P2 165.78(12)
C31 Ru2 Cl3 147.90(15)
C32 Ru2 Cl3 162.76(16)
C33 Ru2 Cl3 125.19(15)
C30 Ru2 Cl3 111.26(13)
C35 Ru2 Cl3 89.15(12)
C34 Ru2 Cl3 96.09(12)
P2 Ru2 Cl3 85.65(4)
C31 Ru2 Cl4 123.25(14)
C32 Ru2 Cl4 92.30(14)
C33 Ru2 Cl4 87.72(13)
C30 Ru2 Cl4 160.34(13)
C35 Ru2 Cl4 146.95(12)
C34 Ru2 Cl4 110.68(12)
P2 Ru2 Cl4 83.44(4)
Cl3 Ru2 Cl4 88.27(4)
C12 P1 C11 104.5(2)
C12 P1 C18 104.5(2)
C11 P1 C18 102.1(2)
C12 P1 Ru1 112.83(14)
C11 P1 Ru1 115.96(16)
C18 P1 Ru1 115.52(14)
C47 P2 C46 101.2(2)
C47 P2 C40 104.83(19)
C46 P2 C40 104.7(2)
C47 P2 Ru2 117.44(15)
C46 P2 Ru2 115.75(15)
C40 P2 Ru2 111.52(14)
C23 O1 C29 105.6(4)
C52 O2 C53 105.2(4)
C2 C1 C9 118.8(4)
C2 C1 C10 122.4(4)
C9 C1 C10 118.8(4)
C2 C1 Ru1 70.4(2)
C9 C1 Ru1 72.7(2)
C10 C1 Ru1 130.0(3)
C1 C2 C3 120.6(4)
C1 C2 Ru1 72.4(2)
C3 C2 Ru1 71.1(2)
C1 C2 H2 119.7
C3 C2 H2 119.7
Ru1 C2 H2 129.3
C4 C3 C2 120.9(4)
C4 C3 Ru1 72.3(2)
C2 C3 Ru1 71.2(2)
C4 C3 H3 119.5
C2 C3 H3 119.5
Ru1 C3 H3 129.5
C3 C4 C8 118.0(4)
C3 C4 C5 123.6(4)
C8 C4 C5 118.3(4)
C3 C4 Ru1 70.6(2)
C8 C4 Ru1 72.3(2)
C5 C4 Ru1 130.9(3)
C4 C5 C6 114.4(4)
C4 C5 C7 107.3(4)
C6 C5 C7 110.6(5)
C4 C5 H5 108.1
C6 C5 H5 108.1
C7 C5 H5 108.1
C5 C6 H6 109.5
C5 C6 H6A 109.5
H6 C6 H6A 109.5
C5 C6 H6B 109.5
H6 C6 H6B 109.5
H6A C6 H6B 109.5
C5 C7 H7 109.5
C5 C7 H7A 109.5
H7 C7 H7A 109.5
C5 C7 H7B 109.5
H7 C7 H7B 109.5
H7A C7 H7B 109.5
C9 C8 C4 121.5(4)
C9 C8 Ru1 72.4(2)
C4 C8 Ru1 70.1(2)
C9 C8 H8 119.3
C4 C8 H8 119.3
Ru1 C8 H8 131.0
C8 C9 C1 120.1(4)
C8 C9 Ru1 71.5(2)
C1 C9 Ru1 70.1(2)
C8 C9 H9 119.9
C1 C9 H9 119.9
Ru1 C9 H9 131.3
C1 C10 H10 109.5
C1 C10 H10A 109.5
H10 C10 H10A 109.5
C1 C10 H10B 109.5
H10 C10 H10B 109.5
H10A C10 H10B 109.5
P1 C11 H11 109.5
P1 C11 H11A 109.5
H11 C11 H11A 109.5
P1 C11 H11B 109.5
H11 C11 H11B 109.5
H11A C11 H11B 109.5
C13 C12 C17 118.3(4)
C13 C12 P1 121.0(4)
C17 C12 P1 120.6(4)
C12 C13 C14 120.8(5)
C12 C13 H13 119.6
C14 C13 H13 119.6
C13 C14 C15 119.4(6)
C13 C14 H14 120.3
C15 C14 H14 120.3
C16 C15 C14 120.5(5)
C16 C15 H15 119.7
C14 C15 H15 119.7
C15 C16 C17 120.3(6)
C15 C16 H16 119.9
C17 C16 H16 119.9
C16 C17 C12 120.6(5)
C16 C17 H17 119.7
C12 C17 H17 119.7
C23 C18 C19 115.2(4)
C23 C18 P1 125.3(3)
C19 C18 P1 119.4(3)
C18 C19 C20 122.5(4)
C18 C19 H19 118.8
C20 C19 H19 118.8
O1 C29 C28 125.0(6)
O1 C29 C24 112.2(5)
C28 C29 C24 122.8(6)
C21 C20 C19 120.8(4)
C21 C20 H20 119.6
C19 C20 H20 119.6
O1 C23 C18 125.4(4)
O1 C23 C22 112.0(4)
C18 C23 C22 122.6(4)
C20 C21 C22 118.7(4)
C20 C21 H21 120.7
C22 C21 H21 120.7
C25 C24 C29 120.5(6)
C25 C24 C22 133.9(6)
C29 C24 C22 105.4(5)
C21 C22 C23 120.2(4)
C21 C22 C24 134.9(5)
C23 C22 C24 104.8(5)
C27 C28 C29 115.7(7)
C27 C28 H28 122.1
C29 C28 H28 122.1
C27 C26 C25 120.5(6)
C27 C26 H26 119.8
C25 C26 H26 119.8
C24 C25 C26 117.9(7)
C24 C25 H25 121.1
C26 C25 H25 121.1
C28 C27 C26 122.4(6)
C28 C27 H27 118.8
C26 C27 H27 118.8
C35 C30 C31 120.6(4)
C35 C30 Ru2 72.0(2)
C31 C30 Ru2 70.3(3)
C35 C30 H30 119.7
C31 C30 H30 119.7
Ru2 C30 H30 130.8
C30 C31 C32 120.5(4)
C30 C31 Ru2 72.0(3)
C32 C31 Ru2 71.2(3)
C30 C31 H31 119.7
C32 C31 H31 119.7
Ru2 C31 H31 129.5
C33 C32 C31 118.0(4)
C33 C32 C39 120.9(6)
C31 C32 C39 121.2(5)
C33 C32 Ru2 71.6(3)
C31 C32 Ru2 70.7(3)
C39 C32 Ru2 128.4(4)
C34 C33 C32 121.4(5)
C34 C33 Ru2 72.9(3)
C32 C33 Ru2 70.7(3)
C34 C33 H33 119.3
C32 C33 H33 119.3
Ru2 C33 H33 129.7
C33 C34 C35 120.6(4)
C33 C34 Ru2 70.2(3)
C35 C34 Ru2 70.9(2)
C33 C34 H34 119.7
C35 C34 H34 119.7
Ru2 C34 H34 132.2
C30 C35 C34 118.8(4)
C30 C35 C36 118.4(4)
C34 C35 C36 122.8(4)
C30 C35 Ru2 70.7(2)
C34 C35 Ru2 72.0(2)
C36 C35 Ru2 129.0(3)
C35 C36 C38 110.4(4)
C35 C36 C37 113.1(4)
C38 C36 C37 109.8(4)
C35 C36 H36 107.8
C38 C36 H36 107.8
C37 C36 H36 107.8
C36 C37 H37 109.5
C36 C37 H37A 109.5
H37 C37 H37A 109.5
C36 C37 H37B 109.5
H37 C37 H37B 109.5
H37A C37 H37B 109.5
C36 C38 H38 109.5
C36 C38 H38A 109.5
H38 C38 H38A 109.5
C36 C38 H38B 109.5
H38 C38 H38B 109.5
H38A C38 H38B 109.5
C32 C39 H39 109.5
C32 C39 H39A 109.5
H39 C39 H39A 109.5
C32 C39 H39B 109.5
H39 C39 H39B 109.5
H39A C39 H39B 109.5
C41 C40 C45 119.6(4)
C41 C40 P2 120.8(3)
C45 C40 P2 119.5(3)
C40 C41 C42 120.3(4)
C40 C41 H41 119.9
C42 C41 H41 119.9
C43 C42 C41 120.3(5)
C43 C42 H42 119.9
C41 C42 H42 119.9
C42 C43 C44 119.6(4)
C42 C43 H43 120.2
C44 C43 H43 120.2
C43 C44 C45 120.6(4)
C43 C44 H44 119.7
C45 C44 H44 119.7
C44 C45 C40 119.7(5)
C44 C45 H45 120.1
C40 C45 H45 120.1
P2 C46 H46 109.5
P2 C46 H46A 109.5
H46 C46 H46A 109.5
P2 C46 H46B 109.5
H46 C46 H46B 109.5
H46A C46 H46B 109.5
C52 C47 C48 114.9(4)
C52 C47 P2 123.0(3)
C48 C47 P2 121.9(3)
C49 C48 C47 122.5(4)
C49 C48 H48 118.8
C47 C48 H48 118.8
C50 C49 C48 121.1(4)
C50 C49 H49 119.4
C48 C49 H49 119.4
C51 C50 C49 117.8(4)
C51 C50 H50 121.1
C49 C50 H50 121.1
C50 C51 C52 119.9(4)
C50 C51 C54 134.7(4)
C52 C51 C54 105.4(4)
O2 C52 C47 124.4(4)
O2 C52 C51 111.9(4)
C47 C52 C51 123.7(4)
C54 C53 C58 123.8(5)
C54 C53 O2 111.9(4)
C58 C53 O2 124.3(5)
C53 C54 C55 119.0(5)
C53 C54 C51 105.6(4)
C55 C54 C51 135.4(5)
C56 C55 C54 118.6(5)
C56 C55 H55 120.7
C54 C55 H55 120.7
C55 C56 C57 121.4(5)
C55 C56 H56 119.3
C57 C56 H56 119.3
C58 C57 C56 120.8(5)
C58 C57 H57 119.6
C56 C57 H57 119.6
C53 C58 C57 116.5(5)
C53 C58 H58 121.8
C57 C58 H58 121.8
Cl6 C1W Cl5 115.8(5)
Cl6 C1W H1WA 108.3
Cl5 C1W H1WA 108.3
Cl6 C1W H1WB 108.3
Cl5 C1W H1WB 108.3
H1WA C1W H1WB 107.4

loop_
_geom_bond_atom_site_label_1
_geom_bond_atom_site_label_2
_geom_bond_distance
Ru1 C3 2.189(4)
Ru1 C2 2.191(4)
Ru1 C4 2.211(4)
Ru1 C1 2.217(4)
Ru1 C8 2.240(4)
Ru1 C9 2.252(4)
Ru1 P1 2.3362(11)
Ru1 Cl1 2.4093(10)
Ru1 Cl2 2.4188(11)
Ru2 C31 2.188(5)
Ru2 C32 2.195(5)
Ru2 C33 2.207(5)
Ru2 C30 2.211(4)
Ru2 C35 2.228(4)
Ru2 C34 2.242(4)
Ru2 P2 2.3378(11)
Ru2 Cl3 2.4146(10)
Ru2 Cl4 2.4204(10)
P1 C12 1.807(5)
P1 C11 1.820(5)
P1 C18 1.822(4)
P2 C47 1.815(4)
P2 C46 1.820(5)
P2 C40 1.824(4)
O1 C23 1.374(5)
O1 C29 1.383(7)
O2 C52 1.377(5)
O2 C53 1.389(6)
C1 C2 1.408(6)
C1 C9 1.425(6)
C1 C10 1.508(6)
C2 C3 1.417(6)
C2 H2 0.9500
C3 C4 1.402(6)
C3 H3 0.9500
C4 C8 1.432(6)
C4 C5 1.509(6)
C5 C6 1.518(8)
C5 C7 1.548(7)
C5 H5 1.0000
C6 H6 0.9800
C6 H6A 0.9800
C6 H6B 0.9800
C7 H7 0.9800
C7 H7A 0.9800
C7 H7B 0.9800
C8 C9 1.391(6)
C8 H8 0.9500
C9 H9 0.9500
C10 H10 0.9800
C10 H10A 0.9800
C10 H10B 0.9800
C11 H11 0.9800
C11 H11A 0.9800
C11 H11B 0.9800
C12 C13 1.391(7)
C12 C17 1.404(7)
C13 C14 1.395(8)
C13 H13 0.9500
C14 C15 1.397(11)
C14 H14 0.9500
C15 C16 1.359(10)
C15 H15 0.9500
C16 C17 1.394(7)
C16 H16 0.9500
C17 H17 0.9500
C18 C23 1.390(6)
C18 C19 1.398(6)
C19 C20 1.406(6)
C19 H19 0.9500
C29 C28 1.388(9)
C29 C24 1.393(10)
C20 C21 1.364(7)
C20 H20 0.9500
C23 C22 1.410(6)
C21 C22 1.382(7)
C21 H21 0.9500
C24 C25 1.373(9)
C24 C22 1.463(8)
C28 C27 1.383(9)
C28 H28 0.9500
C26 C27 1.394(10)
C26 C25 1.397(9)
C26 H26 0.9500
C25 H25 0.9500
C27 H27 0.9500
C30 C35 1.419(6)
C30 C31 1.423(7)
C30 H30 0.9500
C31 C32 1.430(8)
C31 H31 0.9500
C32 C33 1.423(8)
C32 C39 1.511(7)
C33 C34 1.408(7)
C33 H33 0.9500
C34 C35 1.419(6)
C34 H34 0.9500
C35 C36 1.516(6)
C36 C38 1.520(7)
C36 C37 1.529(7)
C36 H36 1.0000
C37 H37 0.9800
C37 H37A 0.9800
C37 H37B 0.9800
C38 H38 0.9800
C38 H38A 0.9800
C38 H38B 0.9800
C39 H39 0.9800
C39 H39A 0.9800
C39 H39B 0.9800
C40 C41 1.385(6)
C40 C45 1.392(6)
C41 C42 1.387(6)
C41 H41 0.9500
C42 C43 1.379(7)
C42 H42 0.9500
C43 C44 1.385(8)
C43 H43 0.9500
C44 C45 1.386(7)
C44 H44 0.9500
C45 H45 0.9500
C46 H46 0.9800
C46 H46A 0.9800
C46 H46B 0.9800
C47 C52 1.395(6)
C47 C48 1.398(6)
C48 C49 1.393(6)
C48 H48 0.9500
C49 C50 1.393(7)
C49 H49 0.9500
C50 C51 1.388(7)
C50 H50 0.9500
C51 C52 1.397(6)
C51 C54 1.455(6)
C53 C54 1.385(7)
C53 C58 1.388(7)
C54 C55 1.400(7)
C55 C56 1.374(8)
C55 H55 0.9500
C56 C57 1.409(9)
C56 H56 0.9500
C57 C58 1.390(8)
C57 H57 0.9500
C58 H58 0.9500
C1W Cl6 1.663(8)
C1W Cl5 1.664(9)
C1W H1WA 0.9900
C1W H1WB 0.9900

loop_
_geom_torsion_atom_site_label_1
_geom_torsion_atom_site_label_2
_geom_torsion_atom_site_label_3
_geom_torsion_atom_site_label_4
_geom_torsion
C9 C1 C2 C3 1.9(6)
C10 C1 C2 C3 -179.9(4)
Ru1 C1 C2 C3 -54.3(3)
C9 C1 C2 Ru1 56.2(3)
C10 C1 C2 Ru1 -125.6(4)
C1 C2 C3 C4 0.3(6)
Ru1 C2 C3 C4 -54.6(3)
C1 C2 C3 Ru1 54.9(3)
C2 C3 C4 C8 -2.4(6)
Ru1 C3 C4 C8 -56.5(3)
C2 C3 C4 C5 -179.0(4)
Ru1 C3 C4 C5 126.9(4)
C2 C3 C4 Ru1 54.1(3)
C3 C4 C5 C6 -18.8(7)
C8 C4 C5 C6 164.6(5)
Ru1 C4 C5 C6 73.9(6)
C3 C4 C5 C7 104.2(5)
C8 C4 C5 C7 -72.4(6)
Ru1 C4 C5 C7 -163.0(4)
C3 C4 C8 C9 2.3(6)
C5 C4 C8 C9 179.1(4)
Ru1 C4 C8 C9 -53.3(4)
C3 C4 C8 Ru1 55.6(3)
C5 C4 C8 Ru1 -127.6(4)
C4 C8 C9 C1 -0.1(7)
Ru1 C8 C9 C1 -52.4(4)
C4 C8 C9 Ru1 52.3(4)
C2 C1 C9 C8 -2.0(6)
C10 C1 C9 C8 179.8(4)
Ru1 C1 C9 C8 53.1(4)
C2 C1 C9 Ru1 -55.1(3)
C10 C1 C9 Ru1 126.7(4)
C11 P1 C12 C13 -37.4(4)
C18 P1 C12 C13 -144.3(4)
Ru1 P1 C12 C13 89.4(4)
C11 P1 C12 C17 147.2(4)
C18 P1 C12 C17 40.3(4)
Ru1 P1 C12 C17 -86.0(4)
C17 C12 C13 C14 -1.6(7)
P1 C12 C13 C14 -177.1(4)
C12 C13 C14 C15 1.2(9)
C13 C14 C15 C16 -0.1(9)
C14 C15 C16 C17 -0.5(9)
C15 C16 C17 C12 0.1(8)
C13 C12 C17 C16 0.9(7)
P1 C12 C17 C16 176.5(4)
C12 P1 C18 C23 38.4(5)
C11 P1 C18 C23 -70.2(5)
Ru1 P1 C18 C23 163.0(4)
C12 P1 C18 C19 -145.6(4)
C11 P1 C18 C19 105.8(4)
Ru1 P1 C18 C19 -21.0(4)
C23 C18 C19 C20 -1.1(7)
P1 C18 C19 C20 -177.5(4)
C23 O1 C29 C28 177.1(10)
C23 O1 C29 C24 -0.6(10)
C18 C19 C20 C21 0.9(7)
C29 O1 C23 C18 -177.9(7)
C29 O1 C23 C22 1.8(7)
C19 C18 C23 O1 -179.2(5)
P1 C18 C23 O1 -3.0(8)
C19 C18 C23 C22 1.2(7)
P1 C18 C23 C22 177.3(4)
C19 C20 C21 C22 -0.6(7)
O1 C29 C24 C25 -176.9(9)
C28 C29 C24 C25 5.4(17)
O1 C29 C24 C22 -0.8(12)
C28 C29 C24 C22 -178.5(10)
C20 C21 C22 C23 0.6(7)
C20 C21 C22 C24 -177.2(8)
O1 C23 C22 C21 179.3(5)
C18 C23 C22 C21 -1.0(8)
O1 C23 C22 C24 -2.2(7)
C18 C23 C22 C24 177.5(6)
C25 C24 C22 C21 -4.8(18)
C29 C24 C22 C21 179.8(7)
C25 C24 C22 C23 177.1(12)
C29 C24 C22 C23 1.8(9)
O1 C29 C28 C27 179.0(9)
C24 C29 C28 C27 -3.6(17)
C29 C24 C25 C26 -3.2(17)
C22 C24 C25 C26 -178.0(10)
C27 C26 C25 C24 -0.4(17)
C29 C28 C27 C26 -0.1(16)
C25 C26 C27 C28 2.1(17)
C35 C30 C31 C32 -0.6(7)
Ru2 C30 C31 C32 -54.2(4)
C35 C30 C31 Ru2 53.6(4)
C30 C31 C32 C33 -1.1(7)
Ru2 C31 C32 C33 -55.7(4)
C30 C31 C32 C39 178.4(5)
Ru2 C31 C32 C39 123.9(5)
C30 C31 C32 Ru2 54.6(4)
C31 C32 C33 C34 0.6(7)
C39 C32 C33 C34 -178.9(5)
Ru2 C32 C33 C34 -54.6(4)
C31 C32 C33 Ru2 55.2(4)
C39 C32 C33 Ru2 -124.3(5)
C32 C33 C34 C35 1.6(7)
Ru2 C33 C34 C35 -52.0(4)
C32 C33 C34 Ru2 53.6(4)
C31 C30 C35 C34 2.8(6)
Ru2 C30 C35 C34 55.6(4)
C31 C30 C35 C36 -177.5(4)
Ru2 C30 C35 C36 -124.7(4)
C31 C30 C35 Ru2 -52.8(4)
C33 C34 C35 C30 -3.3(6)
Ru2 C34 C35 C30 -55.0(3)
C33 C34 C35 C36 177.0(4)
Ru2 C34 C35 C36 125.4(4)
C33 C34 C35 Ru2 51.7(4)
C30 C35 C36 C38 -61.4(6)
C34 C35 C36 C38 118.3(5)
Ru2 C35 C36 C38 -148.8(4)
C30 C35 C36 C37 175.2(4)
C34 C35 C36 C37 -5.1(6)
Ru2 C35 C36 C37 87.8(5)
C47 P2 C40 C41 33.8(4)
C46 P2 C40 C41 139.9(4)
Ru2 P2 C40 C41 -94.2(4)
C47 P2 C40 C45 -149.7(4)
C46 P2 C40 C45 -43.6(4)
Ru2 P2 C40 C45 82.2(4)
C45 C40 C41 C42 -0.4(7)
P2 C40 C41 C42 176.0(4)
C40 C41 C42 C43 -0.3(8)
C41 C42 C43 C44 0.2(8)
C42 C43 C44 C45 0.7(8)
C43 C44 C45 C40 -1.5(7)
C41 C40 C45 C44 1.3(7)
P2 C40 C45 C44 -175.2(4)
C46 P2 C47 C52 -61.8(4)
C40 P2 C47 C52 46.8(4)
Ru2 P2 C47 C52 171.2(3)
C46 P2 C47 C48 112.1(4)
C40 P2 C47 C48 -139.3(4)
Ru2 P2 C47 C48 -14.9(4)
C52 C47 C48 C49 -1.9(7)
P2 C47 C48 C49 -176.3(4)
C47 C48 C49 C50 2.5(8)
C48 C49 C50 C51 -1.9(8)
C49 C50 C51 C52 0.9(7)
C49 C50 C51 C54 -179.2(5)
C53 O2 C52 C47 -179.3(4)
C53 O2 C52 C51 0.3(5)
C48 C47 C52 O2 -179.5(4)
P2 C47 C52 O2 -5.2(6)
C48 C47 C52 C51 0.9(6)
P2 C47 C52 C51 175.2(4)
C50 C51 C52 O2 179.9(4)
C54 C51 C52 O2 0.0(5)
C50 C51 C52 C47 -0.4(7)
C54 C51 C52 C47 179.6(4)
C52 O2 C53 C54 -0.5(5)
C52 O2 C53 C58 179.0(5)
C58 C53 C54 C55 0.2(8)
O2 C53 C54 C55 179.6(4)
C58 C53 C54 C51 -179.0(5)
O2 C53 C54 C51 0.5(6)
C50 C51 C54 C53 179.8(6)
C52 C51 C54 C53 -0.3(5)
C50 C51 C54 C55 0.8(10)
C52 C51 C54 C55 -179.2(6)
C53 C54 C55 C56 0.6(8)
C51 C54 C55 C56 179.4(5)
C54 C55 C56 C57 -0.8(8)
C55 C56 C57 C58 0.3(9)
C54 C53 C58 C57 -0.7(9)
O2 C53 C58 C57 179.9(5)
C56 C57 C58 C53 0.5(9)
